data_4514525
loop_
_publ_author_name
'Xie, Yin'
'Jin, Yongcheng'
'Xiang, Lan'

_publ_section_title
;
 Tuning the Nanoarea Interfacial Properties for the Improved Performance
 of Li-Rich Polycrystalline Li-Mn-O Spinel.
;
_journal_issue 16
_journal_name_full 'ACS applied materials &amp; interfaces'
_journal_page_first 14796
_journal_page_last 14802
_journal_paper_doi 10.1021/acsami.9b01651
_journal_volume 11
_journal_year 2019
_chemical_formula_sum 'Li1.37 Mn1.85 O4'
_space_group_IT_number 227
_space_group_name_Hall 'F 4d 2 3 -1d'
_space_group_name_H-M_alt 'F d -3 m :1'
_symmetry_cell_setting cubic
_symmetry_Int_Tables_number 227
_symmetry_space_group_name_Hall 'F 4d 2 3 -1d'
_symmetry_space_group_name_H-M 'F d -3 m :1'
_cell_angle_alpha 90
_cell_angle_beta 90
_cell_angle_gamma 90
_cell_formula_units_Z 8
_cell_length_a 8.1335(8)
_cell_length_b 8.1335(8)
_cell_length_c 8.1335(8)
_cell_volume 538.06(9)
_cod_data_source_file am9b01651_si_004.cif
_cod_data_source_block I
_cod_original_sg_symbol_Hall '-F 4abvw;2abvw;3'
_cod_original_sg_symbol_H-M 'F d -3 m'
_cod_database_code 4514525

loop_
_space_group_symop.magn_id
_space_group_symop_operation_xyz
1 x,y,z
2 -x,-y,z
3 -x,y,-z
4 x,-y,-z
5 z,x,y
6 z,-x,-y
7 -z,-x,y
8 -z,x,-y
9 y,z,x
10 -y,z,-x
11 y,-z,-x
12 -y,-z,x
13 y+1/4,x+1/4,-z+1/4
14 -y+1/4,-x+1/4,-z+1/4
15 y+1/4,-x+1/4,z+1/4
16 -y+1/4,x+1/4,z+1/4
17 x+1/4,z+1/4,-y+1/4
18 -x+1/4,z+1/4,y+1/4
19 -x+1/4,-z+1/4,-y+1/4
20 x+1/4,-z+1/4,y+1/4
21 z+1/4,y+1/4,-x+1/4
22 z+1/4,-y+1/4,x+1/4
23 -z+1/4,y+1/4,x+1/4
24 -z+1/4,-y+1/4,-x+1/4
25 -x+1/4,-y+1/4,-z+1/4
26 x+1/4,y+1/4,-z+1/4
27 x+1/4,-y+1/4,z+1/4
28 -x+1/4,y+1/4,z+1/4
29 -z+1/4,-x+1/4,-y+1/4
30 -z+1/4,x+1/4,y+1/4
31 z+1/4,x+1/4,-y+1/4
32 z+1/4,-x+1/4,y+1/4
33 -y+1/4,-z+1/4,-x+1/4
34 y+1/4,-z+1/4,x+1/4
35 -y+1/4,z+1/4,x+1/4
36 y+1/4,z+1/4,-x+1/4
37 -y,-x,z
38 y,x,z
39 -y,x,-z
40 y,-x,-z
41 -x,-z,y
42 x,-z,-y
43 x,z,y
44 -x,z,-y
45 -z,-y,x
46 -z,y,-x
47 z,-y,-x
48 z,y,x
49 x,y+1/2,z+1/2
50 -x,-y+1/2,z+1/2
51 -x,y+1/2,-z+1/2
52 x,-y+1/2,-z+1/2
53 z,x+1/2,y+1/2
54 z,-x+1/2,-y+1/2
55 -z,-x+1/2,y+1/2
56 -z,x+1/2,-y+1/2
57 y,z+1/2,x+1/2
58 -y,z+1/2,-x+1/2
59 y,-z+1/2,-x+1/2
60 -y,-z+1/2,x+1/2
61 y+1/4,x+3/4,-z+3/4
62 -y+1/4,-x+3/4,-z+3/4
63 y+1/4,-x+3/4,z+3/4
64 -y+1/4,x+3/4,z+3/4
65 x+1/4,z+3/4,-y+3/4
66 -x+1/4,z+3/4,y+3/4
67 -x+1/4,-z+3/4,-y+3/4
68 x+1/4,-z+3/4,y+3/4
69 z+1/4,y+3/4,-x+3/4
70 z+1/4,-y+3/4,x+3/4
71 -z+1/4,y+3/4,x+3/4
72 -z+1/4,-y+3/4,-x+3/4
73 -x+1/4,-y+3/4,-z+3/4
74 x+1/4,y+3/4,-z+3/4
75 x+1/4,-y+3/4,z+3/4
76 -x+1/4,y+3/4,z+3/4
77 -z+1/4,-x+3/4,-y+3/4
78 -z+1/4,x+3/4,y+3/4
79 z+1/4,x+3/4,-y+3/4
80 z+1/4,-x+3/4,y+3/4
81 -y+1/4,-z+3/4,-x+3/4
82 y+1/4,-z+3/4,x+3/4
83 -y+1/4,z+3/4,x+3/4
84 y+1/4,z+3/4,-x+3/4
85 -y,-x+1/2,z+1/2
86 y,x+1/2,z+1/2
87 -y,x+1/2,-z+1/2
88 y,-x+1/2,-z+1/2
89 -x,-z+1/2,y+1/2
90 x,-z+1/2,-y+1/2
91 x,z+1/2,y+1/2
92 -x,z+1/2,-y+1/2
93 -z,-y+1/2,x+1/2
94 -z,y+1/2,-x+1/2
95 z,-y+1/2,-x+1/2
96 z,y+1/2,x+1/2
97 x+1/2,y,z+1/2
98 -x+1/2,-y,z+1/2
99 -x+1/2,y,-z+1/2
100 x+1/2,-y,-z+1/2
101 z+1/2,x,y+1/2
102 z+1/2,-x,-y+1/2
103 -z+1/2,-x,y+1/2
104 -z+1/2,x,-y+1/2
105 y+1/2,z,x+1/2
106 -y+1/2,z,-x+1/2
107 y+1/2,-z,-x+1/2
108 -y+1/2,-z,x+1/2
109 y+3/4,x+1/4,-z+3/4
110 -y+3/4,-x+1/4,-z+3/4
111 y+3/4,-x+1/4,z+3/4
112 -y+3/4,x+1/4,z+3/4
113 x+3/4,z+1/4,-y+3/4
114 -x+3/4,z+1/4,y+3/4
115 -x+3/4,-z+1/4,-y+3/4
116 x+3/4,-z+1/4,y+3/4
117 z+3/4,y+1/4,-x+3/4
118 z+3/4,-y+1/4,x+3/4
119 -z+3/4,y+1/4,x+3/4
120 -z+3/4,-y+1/4,-x+3/4
121 -x+3/4,-y+1/4,-z+3/4
122 x+3/4,y+1/4,-z+3/4
123 x+3/4,-y+1/4,z+3/4
124 -x+3/4,y+1/4,z+3/4
125 -z+3/4,-x+1/4,-y+3/4
126 -z+3/4,x+1/4,y+3/4
127 z+3/4,x+1/4,-y+3/4
128 z+3/4,-x+1/4,y+3/4
129 -y+3/4,-z+1/4,-x+3/4
130 y+3/4,-z+1/4,x+3/4
131 -y+3/4,z+1/4,x+3/4
132 y+3/4,z+1/4,-x+3/4
133 -y+1/2,-x,z+1/2
134 y+1/2,x,z+1/2
135 -y+1/2,x,-z+1/2
136 y+1/2,-x,-z+1/2
137 -x+1/2,-z,y+1/2
138 x+1/2,-z,-y+1/2
139 x+1/2,z,y+1/2
140 -x+1/2,z,-y+1/2
141 -z+1/2,-y,x+1/2
142 -z+1/2,y,-x+1/2
143 z+1/2,-y,-x+1/2
144 z+1/2,y,x+1/2
145 x+1/2,y+1/2,z
146 -x+1/2,-y+1/2,z
147 -x+1/2,y+1/2,-z
148 x+1/2,-y+1/2,-z
149 z+1/2,x+1/2,y
150 z+1/2,-x+1/2,-y
151 -z+1/2,-x+1/2,y
152 -z+1/2,x+1/2,-y
153 y+1/2,z+1/2,x
154 -y+1/2,z+1/2,-x
155 y+1/2,-z+1/2,-x
156 -y+1/2,-z+1/2,x
157 y+3/4,x+3/4,-z+1/4
158 -y+3/4,-x+3/4,-z+1/4
159 y+3/4,-x+3/4,z+1/4
160 -y+3/4,x+3/4,z+1/4
161 x+3/4,z+3/4,-y+1/4
162 -x+3/4,z+3/4,y+1/4
163 -x+3/4,-z+3/4,-y+1/4
164 x+3/4,-z+3/4,y+1/4
165 z+3/4,y+3/4,-x+1/4
166 z+3/4,-y+3/4,x+1/4
167 -z+3/4,y+3/4,x+1/4
168 -z+3/4,-y+3/4,-x+1/4
169 -x+3/4,-y+3/4,-z+1/4
170 x+3/4,y+3/4,-z+1/4
171 x+3/4,-y+3/4,z+1/4
172 -x+3/4,y+3/4,z+1/4
173 -z+3/4,-x+3/4,-y+1/4
174 -z+3/4,x+3/4,y+1/4
175 z+3/4,x+3/4,-y+1/4
176 z+3/4,-x+3/4,y+1/4
177 -y+3/4,-z+3/4,-x+1/4
178 y+3/4,-z+3/4,x+1/4
179 -y+3/4,z+3/4,x+1/4
180 y+3/4,z+3/4,-x+1/4
181 -y+1/2,-x+1/2,z
182 y+1/2,x+1/2,z
183 -y+1/2,x+1/2,-z
184 y+1/2,-x+1/2,-z
185 -x+1/2,-z+1/2,y
186 x+1/2,-z+1/2,-y
187 x+1/2,z+1/2,y
188 -x+1/2,z+1/2,-y
189 -z+1/2,-y+1/2,x
190 -z+1/2,y+1/2,-x
191 z+1/2,-y+1/2,-x
192 z+1/2,y+1/2,x

loop_
_atom_site_label
_atom_site_type_symbol
_atom_site_fract_x
_atom_site_fract_y
_atom_site_fract_z
_atom_site_adp_type
_atom_site_U_iso_or_equiv
_atom_site_site_symmetry_multiplicity
_atom_site_occupancy
_atom_site_calc_flag
Li1 Li 0 0 0 Uiso 0.046 8 0.632(2) d
Mn1 Mn 0 0 0 Uiso 0.0197 8 0.173(2) d
Li2 Li 0.625 0.625 0.625 Uiso 0.046 16 0.197(3) d
Mn2 Mn 0.625 0.625 0.625 Uiso 0.0197 16 0.742(3) d
O1 O 0.3885(2) 0.3885(2) 0.3885(2) Uiso 0.0133 32 0.998(9) d
Mn3 Mn 0.125 0.125 0.125 Uiso 0.0197 16 0.046(2) d
Li3 Li 0.125 0.125 0.125 Uiso 0.046 16 0.011(2) d
Li4 Li 0.5 0.5 0.5 Uiso 0.046 8 0.347(7) d
Mn4 Mn 0.5 0.5 0.5 Uiso 0.0197 8 0.033(7) d

loop_
_atom_type_symbol
_atom_type_scat_dispersion_real
_atom_type_scat_dispersion_imag
_atom_type_scat_source
Li 0.0012 0.0004 'International Tables Vol C tables 4.2.6.8 and 6.1.1.1'
Mn -0.4969 2.8035 'International Tables Vol C tables 4.2.6.8 and 6.1.1.1'
O 0.0516 0.0335 'International Tables Vol C tables 4.2.6.8 and 6.1.1.1'
